data_4108658
loop_
_publ_author_name
'V. K. K. Praneeth'
'Florian Paulat'
'Timothy C. Berto'
'Serena DeBeer George'
'Christian N\"ather'
'Corinne D. Sulok'
'Nicolai Lehnert'

_publ_section_title
;
 Electronic Structure of Six-Coordinate Iron(III)-Porphyrin NO Adducts:
 The Elusive Iron(III)-NO(radical) State and Its Influence on the
 Properties of These Complexes
;
_journal_name_full 'Journal of the American Chemical Society'
_journal_page_first 15288
_journal_page_last 15303
_journal_paper_doi 10.1021/ja801860u
_journal_volume 130
_journal_year 2008
_chemical_formula_sum 'C56 H52 B F4 Fe N4 O3'
_chemical_formula_weight 971.68
_chemical_name_systematic
; 
 ? 
;
_space_group_IT_number 2
_symmetry_cell_setting triclinic
_symmetry_space_group_name_Hall '-P 1'
_symmetry_space_group_name_H-M 'P -1'
_atom_sites_solution_hydrogens geom
_atom_sites_solution_primary direct
_atom_sites_solution_secondary difmap
_audit_creation_method SHELXL-97
_cell_angle_alpha 78.173(9)
_cell_angle_beta 86.379(10)
_cell_angle_gamma 82.788(9)
_cell_formula_units_Z 2
_cell_length_a 10.6964(9)
_cell_length_b 13.4320(10)
_cell_length_c 18.7082(15)
_cell_measurement_temperature 170(2)
_cell_volume 2608.1(4)
_computing_structure_refinement 'SHELXL-97 (Sheldrick, 1997)'
_computing_structure_solution 'SHELXS-97 (Sheldrick, 1990)'
_diffrn_ambient_temperature 170(2)
_diffrn_measured_fraction_theta_full 0.946
_diffrn_measured_fraction_theta_max 0.946
_diffrn_radiation_monochromator graphite
_diffrn_radiation_source 'fine-focus sealed tube'
_diffrn_radiation_type MoK\a
_diffrn_radiation_wavelength 0.71073
_diffrn_reflns_av_R_equivalents 0.0367
_diffrn_reflns_av_sigmaI/netI 0.0541
_diffrn_reflns_limit_h_max 13
_diffrn_reflns_limit_h_min -14
_diffrn_reflns_limit_k_max 16
_diffrn_reflns_limit_k_min -17
_diffrn_reflns_limit_l_max 24
_diffrn_reflns_limit_l_min -24
_diffrn_reflns_number 21052
_diffrn_reflns_theta_full 27.99
_diffrn_reflns_theta_max 27.99
_diffrn_reflns_theta_min 2.26
_exptl_absorpt_coefficient_mu 0.349
_exptl_crystal_density_diffrn 1.237
_exptl_crystal_F_000 1014
_exptl_crystal_size_max 0.1
_exptl_crystal_size_mid 0.08
_exptl_crystal_size_min 0.08
_refine_diff_density_max 0.383
_refine_diff_density_min -0.480
_refine_diff_density_rms 0.065
_refine_ls_extinction_coef 0.0180(16)
_refine_ls_extinction_expression Fc^*^=kFc[1+0.001xFc^2^\l^3^/sin(2\q)]^-1/4^
_refine_ls_extinction_method SHELXL
_refine_ls_goodness_of_fit_ref 0.939
_refine_ls_hydrogen_treatment mixed
_refine_ls_matrix_type full
_refine_ls_number_parameters 650
_refine_ls_number_reflns 11889
_refine_ls_number_restraints 0
_refine_ls_restrained_S_all 0.939
_refine_ls_R_factor_all 0.0716
_refine_ls_R_factor_gt 0.0475
_refine_ls_shift/su_max 0.001
_refine_ls_shift/su_mean 0.000
_refine_ls_structure_factor_coef Fsqd
_refine_ls_weighting_details 'calc w=1/[\s^2^(Fo^2^)+(0.0863P)^2^+0.0000P] where P=(Fo^2^+2Fc^2^)/3'
_refine_ls_weighting_scheme calc
_refine_ls_wR_factor_gt 0.1210
_refine_ls_wR_factor_ref 0.1310
_reflns_number_gt 8221
_reflns_number_total 11889
_reflns_threshold_expression >2sigma(I)
_cod_data_source_file ja801860u_si_001.cif
_cod_data_source_block nico7
_cod_database_code 4108658

loop_
_symmetry_equiv_pos_as_xyz
'x, y, z'
'-x, -y, -z'

loop_
_atom_site_label
_atom_site_type_symbol
_atom_site_fract_x
_atom_site_fract_y
_atom_site_fract_z
_atom_site_U_iso_or_equiv
_atom_site_adp_type
_atom_site_occupancy
_atom_site_symmetry_multiplicity
_atom_site_calc_flag
_atom_site_refinement_flags
_atom_site_disorder_assembly
_atom_site_disorder_group
Fe1 Fe 0.48858(2) 0.38259(2) 0.772467(14) 0.01660(9) Uani 1 1 d . A .
N1 N 0.51421(15) 0.53285(12) 0.74769(8) 0.0193(3) Uani 1 1 d . . .
N2 N 0.39873(15) 0.40361(12) 0.86810(8) 0.0190(3) Uani 1 1 d . . .
N3 N 0.46431(15) 0.23191(12) 0.79796(8) 0.0193(3) Uani 1 1 d . . .
N4 N 0.58003(15) 0.36174(12) 0.67721(8) 0.0187(3) Uani 1 1 d . . .
C1 C 0.58392(18) 0.58096(15) 0.68823(10) 0.0208(4) Uani 1 1 d . . .
C2 C 0.5923(2) 0.68458(16) 0.69476(12) 0.0292(5) Uani 1 1 d . . .
H2 H 0.6360 0.7333 0.6617 0.035 Uiso 1 1 calc R . .
C3 C 0.5264(2) 0.70019(17) 0.75682(12) 0.0310(5) Uani 1 1 d . . .
H3 H 0.5149 0.7620 0.7749 0.037 Uiso 1 1 calc R . .
C4 C 0.47743(18) 0.60609(15) 0.79001(10) 0.0217(4) Uani 1 1 d . . .
C5 C 0.40535(18) 0.59061(15) 0.85587(10) 0.0216(4) Uani 1 1 d . . .
C6 C 0.36703(18) 0.49558(15) 0.89070(10) 0.0207(4) Uani 1 1 d . . .
C7 C 0.2860(2) 0.48036(16) 0.95558(11) 0.0263(4) Uani 1 1 d . . .
H7 H 0.2502 0.5314 0.9817 0.032 Uiso 1 1 calc R . .
C8 C 0.2702(2) 0.37900(16) 0.97242(11) 0.0264(4) Uani 1 1 d . . .
H8 H 0.2219 0.3462 1.0128 0.032 Uiso 1 1 calc R . .
C9 C 0.33984(18) 0.33085(15) 0.91806(10) 0.0206(4) Uani 1 1 d . . .
C10 C 0.34442(18) 0.22677(15) 0.91647(10) 0.0210(4) Uani 1 1 d . . .
C11 C 0.40340(17) 0.18184(14) 0.86037(10) 0.0193(4) Uani 1 1 d . . .
C12 C 0.4055(2) 0.07512(16) 0.85765(11) 0.0274(4) Uani 1 1 d . . .
H12 H 0.3711 0.0243 0.8939 0.033 Uiso 1 1 calc R . .
C13 C 0.4661(2) 0.06048(16) 0.79335(11) 0.0273(4) Uani 1 1 d . . .
H13 H 0.4812 -0.0021 0.7764 0.033 Uiso 1 1 calc R . .
C14 C 0.50293(18) 0.15892(15) 0.75604(10) 0.0209(4) Uani 1 1 d . . .
C15 C 0.56919(18) 0.17550(15) 0.68873(10) 0.0214(4) Uani 1 1 d . . .
C16 C 0.60279(18) 0.27130(15) 0.65215(10) 0.0200(4) Uani 1 1 d . . .
C17 C 0.6699(2) 0.28878(16) 0.58211(11) 0.0275(4) Uani 1 1 d . . .
H17 H 0.6956 0.2393 0.5528 0.033 Uiso 1 1 calc R . .
C18 C 0.6896(2) 0.38932(16) 0.56587(10) 0.0260(4) Uani 1 1 d . . .
H18 H 0.7315 0.4230 0.5231 0.031 Uiso 1 1 calc R . .
C19 C 0.63486(17) 0.43495(15) 0.62565(10) 0.0194(4) Uani 1 1 d . . .
C20 C 0.63966(17) 0.53667(15) 0.63053(10) 0.0201(4) Uani 1 1 d . . .
C21 C 0.71018(19) 0.60348(15) 0.57112(10) 0.0217(4) Uani 1 1 d . . .
C22 C 0.6475(2) 0.67291(18) 0.51574(12) 0.0310(5) Uani 1 1 d . . .
H22 H 0.5583 0.6780 0.5145 0.037 Uiso 1 1 calc R . .
C23 C 0.7147(2) 0.73522(18) 0.46192(12) 0.0365(5) Uani 1 1 d . . .
H23 H 0.6709 0.7819 0.4240 0.044 Uiso 1 1 calc R . .
C24 C 0.8441(2) 0.72954(18) 0.46335(12) 0.0352(5) Uani 1 1 d . . .
H24 H 0.8893 0.7726 0.4268 0.042 Uiso 1 1 calc R . .
C25 C 0.9076(2) 0.6612(2) 0.51806(14) 0.0412(6) Uani 1 1 d . . .
H25 H 0.9967 0.6572 0.5194 0.049 Uiso 1 1 calc R . .
C26 C 0.8409(2) 0.59787(19) 0.57158(12) 0.0349(5) Uani 1 1 d . . .
H26 H 0.8854 0.5503 0.6088 0.042 Uiso 1 1 calc R . .
C31 C 0.36624(19) 0.68071(15) 0.89116(10) 0.0226(4) Uani 1 1 d . . .
C32 C 0.4060(2) 0.68310(17) 0.96014(11) 0.0275(4) Uani 1 1 d . . .
H32 H 0.4612 0.6275 0.9849 0.033 Uiso 1 1 calc R . .
C33 C 0.3659(2) 0.76599(17) 0.99329(12) 0.0302(5) Uani 1 1 d . . .
H33 H 0.3931 0.7665 1.0406 0.036 Uiso 1 1 calc R . .
C34 C 0.2864(2) 0.84752(17) 0.95732(12) 0.0319(5) Uani 1 1 d . . .
H34 H 0.2581 0.9037 0.9802 0.038 Uiso 1 1 calc R . .
C35 C 0.2478(2) 0.84757(17) 0.88790(12) 0.0337(5) Uani 1 1 d . . .
H35 H 0.1942 0.9042 0.8630 0.040 Uiso 1 1 calc R . .
C36 C 0.2875(2) 0.76469(17) 0.85485(11) 0.0295(5) Uani 1 1 d . . .
H36 H 0.2610 0.7650 0.8073 0.035 Uiso 1 1 calc R . .
C41 C 0.27521(18) 0.16060(15) 0.97733(10) 0.0221(4) Uani 1 1 d . . .
C42 C 0.3325(2) 0.1087(2) 1.03989(14) 0.0523(8) Uani 1 1 d . . .
H42 H 0.4192 0.1130 1.0454 0.063 Uiso 1 1 calc R . .
C43 C 0.2644(3) 0.0495(3) 1.09575(16) 0.0616(9) Uani 1 1 d . . .
H43 H 0.3062 0.0129 1.1382 0.074 Uiso 1 1 calc R . .
C44 C 0.1396(2) 0.04343(19) 1.09025(13) 0.0374(5) Uani 1 1 d . . .
H44 H 0.0932 0.0052 1.1291 0.045 Uiso 1 1 calc R . .
C45 C 0.0825(2) 0.0937(3) 1.02744(15) 0.0527(8) Uani 1 1 d . . .
H45 H -0.0044 0.0896 1.0223 0.063 Uiso 1 1 calc R . .
C46 C 0.1502(2) 0.1509(2) 0.97079(14) 0.0463(7) Uani 1 1 d . . .
H46 H 0.1094 0.1837 0.9271 0.056 Uiso 1 1 calc R . .
C51 C 0.6176(2) 0.08442(16) 0.65589(11) 0.0263(4) Uani 1 1 d . . .
C52 C 0.5402(3) 0.03417(18) 0.62197(13) 0.0367(5) Uani 1 1 d . . .
H52 H 0.4524 0.0564 0.6196 0.044 Uiso 1 1 calc R . .
C53 C 0.5912(3) -0.04903(19) 0.59129(14) 0.0492(7) Uani 1 1 d . . .
H53 H 0.5382 -0.0826 0.5674 0.059 Uiso 1 1 calc R . .
C54 C 0.7192(3) -0.0831(2) 0.59556(15) 0.0523(8) Uani 1 1 d . . .
H54 H 0.7540 -0.1395 0.5744 0.063 Uiso 1 1 calc R . .
C55 C 0.7953(3) -0.0344(2) 0.63060(18) 0.0542(8) Uani 1 1 d . . .
H55 H 0.8825 -0.0584 0.6346 0.065 Uiso 1 1 calc R . .
C56 C 0.7452(2) 0.0496(2) 0.66021(15) 0.0402(6) Uani 1 1 d . . .
H56 H 0.7988 0.0834 0.6836 0.048 Uiso 1 1 calc R . .
O1 O 0.67175(12) 0.34730(11) 0.82365(7) 0.0235(3) Uani 1 1 d . . .
C61 C 0.7713(2) 0.2742(2) 0.80105(15) 0.0415(6) Uani 1 1 d . . .
H61A H 0.8023 0.2998 0.7504 0.050 Uiso 1 1 calc R . .
H61B H 0.7400 0.2073 0.8034 0.050 Uiso 1 1 calc R . .
C62 C 0.8747(2) 0.2642(2) 0.85402(14) 0.0406(6) Uani 1 1 d . . .
H62A H 0.9586 0.2545 0.8293 0.049 Uiso 1 1 calc R . .
H62B H 0.8666 0.2053 0.8950 0.049 Uiso 1 1 calc R . .
C63 C 0.8572(2) 0.3645(2) 0.88151(15) 0.0423(6) Uani 1 1 d . . .
H63A H 0.8510 0.3512 0.9356 0.051 Uiso 1 1 calc R . .
H63B H 0.9288 0.4045 0.8646 0.051 Uiso 1 1 calc R . .
C64 C 0.7351(2) 0.42176(19) 0.84969(14) 0.0366(5) Uani 1 1 d . . .
H64A H 0.6820 0.4505 0.8876 0.044 Uiso 1 1 calc R . .
H64B H 0.7531 0.4786 0.8089 0.044 Uiso 1 1 calc R . .
O2 O 0.31200(13) 0.41559(11) 0.72020(7) 0.0249(3) Uani 1 1 d . . .
C71 C 0.2114(7) 0.3485(5) 0.7321(3) 0.0290(13) Uani 0.50 1 d P A 1
H71A H 0.1895 0.3291 0.7850 0.035 Uiso 0.50 1 calc PR A 1
H71B H 0.2390 0.2852 0.7133 0.035 Uiso 0.50 1 calc PR A 1
C71' C 0.1960(7) 0.3797(7) 0.7547(4) 0.0436(18) Uani 0.50 1 d P A 2
H71C H 0.1664 0.4151 0.7952 0.052 Uiso 0.50 1 calc PR A 2
H71D H 0.2082 0.3049 0.7740 0.052 Uiso 0.50 1 calc PR A 2
C72 C 0.1012(2) 0.4065(2) 0.69250(13) 0.0399(6) Uani 1 1 d . . .
H72A H 0.0418 0.4398 0.7256 0.048 Uiso 0.50 1 calc PR A 1
H72B H 0.0559 0.3611 0.6704 0.048 Uiso 0.50 1 calc PR A 1
H72C H 0.0905 0.3449 0.6732 0.048 Uiso 0.50 1 calc PR A 2
H72D H 0.0179 0.4349 0.7104 0.048 Uiso 0.50 1 calc PR A 2
C73 C 0.1585(2) 0.4864(2) 0.63337(12) 0.0352(5) Uani 1 1 d . A .
H73A H 0.1378 0.4793 0.5840 0.042 Uiso 0.70 1 calc PR B 1
H73B H 0.1278 0.5567 0.6400 0.042 Uiso 0.70 1 calc PR B 1
H73C H 0.1769 0.4600 0.5877 0.042 Uiso 0.30 1 calc PR B 2
H73D H 0.0995 0.5501 0.6228 0.042 Uiso 0.30 1 calc PR B 2
C74 C 0.2992(3) 0.4624(3) 0.64467(18) 0.0290(8) Uani 0.70 1 d P A 1
H74A H 0.3379 0.4151 0.6131 0.035 Uiso 0.70 1 calc PR A 1
H74B H 0.3408 0.5259 0.6328 0.035 Uiso 0.70 1 calc PR A 1
C74' C 0.2789(9) 0.5067(7) 0.6634(6) 0.0343(19) Uani 0.30 1 d P A 2
H74C H 0.3464 0.5150 0.6247 0.041 Uiso 0.30 1 calc PR A 2
H74D H 0.2649 0.5692 0.6845 0.041 Uiso 0.30 1 calc PR A 2
B1 B 0.0932(3) 0.0904(2) 0.73519(14) 0.0356(6) Uani 1 1 d . . .
F1 F 0.20220(16) 0.09688(14) 0.69080(9) 0.0585(4) Uani 1 1 d . . .
F2 F 0.11589(17) 0.10792(17) 0.80346(9) 0.0694(6) Uani 1 1 d . . .
F3 F -0.00210(16) 0.16405(16) 0.70359(10) 0.0659(5) Uani 1 1 d . . .
F4 F 0.0547(2) -0.00539(15) 0.74491(11) 0.0789(6) Uani 1 1 d . . .
O3 O 0.1838(2) 0.74943(17) 0.57270(11) 0.0563(5) Uani 1 1 d . D .
C81 C 0.1105(3) 0.8458(3) 0.54851(18) 0.0618(8) Uani 1 1 d . D .
H81A H 0.0220 0.8428 0.5669 0.074 Uiso 1 1 calc R . .
H81B H 0.1116 0.8633 0.4944 0.074 Uiso 1 1 calc R . .
C82 C 0.1690(6) 0.9252(3) 0.5783(2) 0.0902(14) Uani 1 1 d . . .
H82A H 0.1034 0.9762 0.5939 0.108 Uiso 0.60 1 calc PR C 1
H82B H 0.2274 0.9611 0.5417 0.108 Uiso 0.60 1 calc PR C 1
H82C H 0.1680 0.9898 0.5416 0.108 Uiso 0.40 1 calc PR C 2
H82D H 0.1216 0.9397 0.6230 0.108 Uiso 0.40 1 calc PR C 2
C83 C 0.2427(5) 0.8579(4) 0.6464(3) 0.0505(11) Uani 0.60 1 d P D 1
H83A H 0.3180 0.8886 0.6558 0.061 Uiso 0.60 1 calc PR D 1
H83B H 0.1876 0.8476 0.6912 0.061 Uiso 0.60 1 calc PR D 1
C83' C 0.2752(9) 0.8899(8) 0.5922(7) 0.073(3) Uani 0.40 1 d P D 2
H83C H 0.3051 0.9199 0.6312 0.087 Uiso 0.40 1 calc PR D 2
H83D H 0.3315 0.9055 0.5482 0.087 Uiso 0.40 1 calc PR D 2
C84 C 0.2771(3) 0.7630(3) 0.6198(2) 0.0715(10) Uani 1 1 d . . .
H84A H 0.3598 0.7654 0.5929 0.086 Uiso 0.60 1 calc PR D 1
H84B H 0.2848 0.7044 0.6617 0.086 Uiso 0.60 1 calc PR D 1
H84C H 0.3602 0.7256 0.6102 0.086 Uiso 0.40 1 calc PR D 2
H84D H 0.2514 0.7435 0.6721 0.086 Uiso 0.40 1 calc PR D 2

loop_
_atom_site_aniso_label
_atom_site_aniso_U_11
_atom_site_aniso_U_22
_atom_site_aniso_U_33
_atom_site_aniso_U_23
_atom_site_aniso_U_13
_atom_site_aniso_U_12
Fe1 0.01924(14) 0.01267(15) 0.01726(13) -0.00177(9) 0.00312(9) -0.00326(10)
N1 0.0215(8) 0.0162(8) 0.0198(7) -0.0027(6) 0.0039(6) -0.0038(6)
N2 0.0220(8) 0.0152(8) 0.0194(7) -0.0031(6) 0.0046(6) -0.0035(6)
N3 0.0213(8) 0.0157(8) 0.0200(7) -0.0017(6) 0.0029(6) -0.0037(6)
N4 0.0229(8) 0.0132(8) 0.0196(7) -0.0018(6) 0.0034(6) -0.0043(6)
C1 0.0233(9) 0.0152(10) 0.0224(9) -0.0003(7) 0.0039(7) -0.0050(8)
C2 0.0388(12) 0.0157(10) 0.0326(11) -0.0034(8) 0.0114(9) -0.0093(9)
C3 0.0403(12) 0.0180(11) 0.0358(11) -0.0083(8) 0.0118(9) -0.0100(9)
C4 0.0261(10) 0.0146(10) 0.0250(9) -0.0052(7) 0.0028(7) -0.0046(8)
C5 0.0231(9) 0.0171(10) 0.0240(9) -0.0052(7) 0.0024(7) -0.0003(8)
C6 0.0244(9) 0.0171(10) 0.0200(8) -0.0041(7) 0.0024(7) -0.0009(8)
C7 0.0315(10) 0.0224(11) 0.0237(9) -0.0052(8) 0.0100(8) -0.0028(9)
C8 0.0309(10) 0.0241(11) 0.0225(9) -0.0030(8) 0.0096(8) -0.0046(9)
C9 0.0232(9) 0.0186(10) 0.0193(8) -0.0015(7) 0.0020(7) -0.0042(8)
C10 0.0212(9) 0.0182(10) 0.0218(9) 0.0006(7) 0.0007(7) -0.0044(8)
C11 0.0193(9) 0.0150(9) 0.0217(9) 0.0013(7) 0.0012(7) -0.0045(7)
C12 0.0304(11) 0.0184(11) 0.0322(10) -0.0021(8) 0.0055(8) -0.0065(9)
C13 0.0324(11) 0.0160(10) 0.0321(10) -0.0024(8) 0.0057(8) -0.0050(8)
C14 0.0217(9) 0.0151(10) 0.0257(9) -0.0037(7) 0.0008(7) -0.0033(7)
C15 0.0226(9) 0.0175(10) 0.0250(9) -0.0064(7) 0.0011(7) -0.0030(8)
C16 0.0217(9) 0.0181(10) 0.0205(9) -0.0052(7) 0.0024(7) -0.0029(8)
C17 0.0358(11) 0.0248(11) 0.0229(9) -0.0089(8) 0.0073(8) -0.0053(9)
C18 0.0318(11) 0.0238(11) 0.0214(9) -0.0042(8) 0.0083(8) -0.0048(9)
C19 0.0201(9) 0.0188(10) 0.0187(8) -0.0017(7) 0.0024(7) -0.0042(8)
C20 0.0202(9) 0.0177(10) 0.0210(9) 0.0001(7) 0.0017(7) -0.0039(7)
C21 0.0262(10) 0.0177(10) 0.0197(9) -0.0012(7) 0.0044(7) -0.0036(8)
C22 0.0305(11) 0.0273(12) 0.0305(10) 0.0017(9) 0.0008(8) 0.0010(9)
C23 0.0506(14) 0.0265(12) 0.0260(10) 0.0057(9) 0.0040(9) -0.0006(11)
C24 0.0492(14) 0.0251(12) 0.0294(11) -0.0011(9) 0.0141(10) -0.0121(10)
C25 0.0322(12) 0.0431(15) 0.0438(13) 0.0048(11) 0.0086(10) -0.0142(11)
C26 0.0279(11) 0.0396(14) 0.0312(11) 0.0093(9) -0.0001(9) -0.0088(10)
C31 0.0260(10) 0.0170(10) 0.0251(9) -0.0055(7) 0.0060(7) -0.0041(8)
C32 0.0286(10) 0.0260(11) 0.0282(10) -0.0070(8) 0.0011(8) -0.0027(9)
C33 0.0355(11) 0.0296(12) 0.0298(10) -0.0130(9) 0.0048(9) -0.0113(10)
C34 0.0404(12) 0.0205(11) 0.0369(11) -0.0118(9) 0.0168(9) -0.0105(10)
C35 0.0424(13) 0.0190(11) 0.0353(11) -0.0026(8) 0.0109(9) 0.0023(9)
C36 0.0397(12) 0.0215(11) 0.0256(10) -0.0035(8) 0.0014(9) 0.0004(9)
C41 0.0236(9) 0.0193(10) 0.0222(9) -0.0008(7) 0.0043(7) -0.0059(8)
C42 0.0293(12) 0.067(2) 0.0460(14) 0.0311(13) -0.0053(10) -0.0170(13)
C43 0.0478(16) 0.074(2) 0.0457(15) 0.0358(15) -0.0044(12) -0.0198(15)
C44 0.0422(13) 0.0306(13) 0.0358(12) 0.0019(9) 0.0159(10) -0.0131(10)
C45 0.0308(13) 0.075(2) 0.0493(15) 0.0049(14) 0.0069(11) -0.0281(14)
C46 0.0318(12) 0.0649(19) 0.0367(12) 0.0129(12) -0.0059(10) -0.0204(12)
C51 0.0353(11) 0.0170(10) 0.0261(10) -0.0052(8) 0.0064(8) -0.0028(9)
C52 0.0501(14) 0.0215(12) 0.0412(12) -0.0106(9) -0.0078(11) -0.0039(10)
C53 0.091(2) 0.0236(13) 0.0366(13) -0.0110(10) -0.0023(13) -0.0143(14)
C54 0.078(2) 0.0230(13) 0.0550(16) -0.0155(11) 0.0363(15) -0.0079(13)
C55 0.0474(15) 0.0295(15) 0.085(2) -0.0206(14) 0.0308(15) -0.0023(12)
C56 0.0331(12) 0.0319(14) 0.0574(15) -0.0168(11) 0.0115(11) -0.0046(10)
O1 0.0212(7) 0.0228(8) 0.0276(7) -0.0086(6) -0.0006(5) -0.0013(6)
C61 0.0286(11) 0.0453(16) 0.0540(15) -0.0262(12) -0.0104(10) 0.0139(11)
C62 0.0276(11) 0.0555(17) 0.0385(12) -0.0140(11) -0.0042(9) 0.0049(11)
C63 0.0331(12) 0.0476(16) 0.0489(14) -0.0123(12) -0.0121(11) -0.0056(11)
C64 0.0371(12) 0.0316(13) 0.0449(13) -0.0106(10) -0.0128(10) -0.0085(10)
O2 0.0216(7) 0.0257(8) 0.0247(7) 0.0033(6) -0.0011(5) -0.0059(6)
C71 0.030(3) 0.030(3) 0.026(3) 0.006(2) -0.005(2) -0.015(2)
C71' 0.024(3) 0.072(6) 0.031(4) 0.008(3) 0.000(2) -0.022(3)
C72 0.0278(11) 0.0507(16) 0.0393(12) -0.0004(11) -0.0026(10) -0.0107(11)
C73 0.0317(11) 0.0365(14) 0.0339(11) 0.0046(9) -0.0095(9) -0.0049(10)
C74 0.0308(18) 0.035(2) 0.0187(15) 0.0011(14) -0.0017(12) -0.0049(17)
C74' 0.035(5) 0.019(5) 0.042(5) 0.015(4) -0.014(4) -0.007(4)
B1 0.0398(14) 0.0337(15) 0.0316(12) -0.0022(10) 0.0018(10) -0.0066(12)
F1 0.0500(9) 0.0689(12) 0.0510(9) -0.0019(8) 0.0137(7) -0.0103(8)
F2 0.0646(11) 0.0969(16) 0.0517(10) -0.0376(10) -0.0118(8) 0.0144(10)
F3 0.0479(9) 0.0749(14) 0.0655(11) 0.0089(9) -0.0122(8) -0.0033(9)
F4 0.1105(17) 0.0499(12) 0.0789(13) -0.0112(9) 0.0259(12) -0.0362(11)
O3 0.0605(12) 0.0569(14) 0.0578(12) -0.0266(10) 0.0044(10) -0.0095(11)
C81 0.0584(18) 0.070(2) 0.0600(18) -0.0291(17) 0.0069(15) 0.0032(17)
C82 0.160(5) 0.058(3) 0.055(2) -0.0086(17) 0.003(3) -0.030(3)
C83 0.068(3) 0.045(3) 0.043(2) -0.013(2) -0.001(2) -0.014(2)
C83' 0.046(5) 0.075(7) 0.107(8) -0.033(6) 0.008(5) -0.028(5)
C84 0.0570(19) 0.087(3) 0.080(2) -0.041(2) -0.0067(17) -0.0034(19)

loop_
_atom_type_symbol
_atom_type_description
_atom_type_scat_dispersion_real
_atom_type_scat_dispersion_imag
_atom_type_scat_source
C C 0.0033 0.0016 'International Tables Vol C Tables 4.2.6.8 and 6.1.1.4'
H H 0.0000 0.0000 'International Tables Vol C Tables 4.2.6.8 and 6.1.1.4'
N N 0.0061 0.0033 'International Tables Vol C Tables 4.2.6.8 and 6.1.1.4'
O O 0.0106 0.0060 'International Tables Vol C Tables 4.2.6.8 and 6.1.1.4'
B B 0.0013 0.0007 'International Tables Vol C Tables 4.2.6.8 and 6.1.1.4'
F F 0.0171 0.0103 'International Tables Vol C Tables 4.2.6.8 and 6.1.1.4'
Fe Fe 0.3463 0.8444 'International Tables Vol C Tables 4.2.6.8 and 6.1.1.4'

loop_
_geom_angle_atom_site_label_1
_geom_angle_atom_site_label_2
_geom_angle_atom_site_label_3
_geom_angle
N1 Fe1 N3 179.44(7)
N1 Fe1 N2 89.78(6)
N3 Fe1 N2 90.09(6)
N1 Fe1 N4 90.04(6)
N3 Fe1 N4 90.08(6)
N2 Fe1 N4 179.45(7)
N1 Fe1 O2 90.55(6)
N3 Fe1 O2 89.99(6)
N2 Fe1 O2 89.70(6)
N4 Fe1 O2 90.81(6)
N1 Fe1 O1 89.78(6)
N3 Fe1 O1 89.68(6)
N2 Fe1 O1 91.70(6)
N4 Fe1 O1 87.78(6)
O2 Fe1 O1 178.56(5)
C4 N1 C1 105.99(15)
C4 N1 Fe1 127.25(12)
C1 N1 Fe1 126.45(13)
C6 N2 C9 106.31(15)
C6 N2 Fe1 126.84(12)
C9 N2 Fe1 126.15(13)
C14 N3 C11 106.41(15)
C14 N3 Fe1 126.84(12)
C11 N3 Fe1 126.73(13)
C16 N4 C19 106.57(15)
C16 N4 Fe1 126.63(12)
C19 N4 Fe1 126.78(13)
N1 C1 C20 126.26(17)
N1 C1 C2 109.50(16)
C20 C1 C2 124.23(17)
C3 C2 C1 107.50(17)
C2 C3 C4 107.39(18)
N1 C4 C5 125.56(17)
N1 C4 C3 109.60(16)
C5 C4 C3 124.83(18)
C4 C5 C6 124.02(18)
C4 C5 C31 118.13(17)
C6 C5 C31 117.85(16)
N2 C6 C5 125.97(17)
N2 C6 C7 109.63(16)
C5 C6 C7 124.39(18)
C8 C7 C6 107.11(17)
C7 C8 C9 107.51(17)
N2 C9 C10 126.43(17)
N2 C9 C8 109.43(17)
C10 C9 C8 124.14(17)
C11 C10 C9 124.02(17)
C11 C10 C41 118.21(17)
C9 C10 C41 117.68(16)
N3 C11 C10 126.19(17)
N3 C11 C12 109.61(16)
C10 C11 C12 124.15(17)
C13 C12 C11 107.47(17)
C12 C13 C14 106.87(18)
N3 C14 C15 125.95(17)
N3 C14 C13 109.63(16)
C15 C14 C13 124.41(18)
C14 C15 C16 124.26(18)
C14 C15 C51 118.30(17)
C16 C15 C51 117.23(16)
N4 C16 C15 126.20(16)
N4 C16 C17 109.49(16)
C15 C16 C17 124.30(17)
C18 C17 C16 107.32(17)
C17 C18 C19 107.17(17)
N4 C19 C20 126.10(16)
N4 C19 C18 109.42(16)
C20 C19 C18 124.46(17)
C19 C20 C1 124.05(17)
C19 C20 C21 118.59(16)
C1 C20 C21 117.36(17)
C22 C21 C26 118.46(18)
C22 C21 C20 121.47(18)
C26 C21 C20 120.07(18)
C21 C22 C23 120.5(2)
C24 C23 C22 120.5(2)
C25 C24 C23 119.7(2)
C24 C25 C26 120.0(2)
C21 C26 C25 120.9(2)
C32 C31 C36 118.65(18)
C32 C31 C5 121.35(18)
C36 C31 C5 120.00(18)
C31 C32 C33 120.8(2)
C34 C33 C32 119.9(2)
C33 C34 C35 120.2(2)
C34 C35 C36 119.9(2)
C35 C36 C31 120.5(2)
C42 C41 C46 117.90(19)
C42 C41 C10 122.38(18)
C46 C41 C10 119.71(19)
C41 C42 C43 120.7(2)
C44 C43 C42 121.2(2)
C43 C44 C45 118.4(2)
C44 C45 C46 120.9(2)
C41 C46 C45 121.0(2)
C56 C51 C52 119.3(2)
C56 C51 C15 118.03(19)
C52 C51 C15 122.7(2)
C51 C52 C53 120.0(2)
C54 C53 C52 120.3(2)
C55 C54 C53 119.5(2)
C54 C55 C56 120.4(3)
C51 C56 C55 120.5(2)
C64 O1 C61 106.04(17)
C64 O1 Fe1 123.95(13)
C61 O1 Fe1 122.20(12)
O1 C61 C62 105.46(18)
C61 C62 C63 105.0(2)
C64 C63 C62 105.49(19)
O1 C64 C63 106.17(19)
C74 O2 C71' 112.8(3)
C74 O2 C71 101.6(3)
C71' O2 C71 25.9(3)
C74 O2 C74' 30.1(4)
C71' O2 C74' 108.3(5)
C71 O2 C74' 110.8(4)
C74 O2 Fe1 123.41(17)
C71' O2 Fe1 123.2(3)
C71 O2 Fe1 125.3(3)
C74' O2 Fe1 123.8(3)
O2 C71 C72 107.0(4)
O2 C71' C72 104.2(4)
C71 C72 C73 104.0(3)
C71 C72 C71' 24.8(3)
C73 C72 C71' 105.4(3)
C74' C73 C74 28.8(4)
C74' C73 C72 106.2(4)
C74 C73 C72 103.5(2)
O2 C74 C73 106.0(2)
O2 C74' C73 104.4(5)
F4 B1 F2 107.7(2)
F4 B1 F1 110.8(2)
F2 B1 F1 109.9(2)
F4 B1 F3 109.8(2)
F2 B1 F3 109.0(2)
F1 B1 F3 109.5(2)
C84 O3 C81 108.8(3)
O3 C81 C82 107.1(3)
C83' C82 C81 106.5(6)
C83' C82 C83 42.3(6)
C81 C82 C83 102.6(3)
C84 C83 C82 100.0(3)
C82 C83' C84 107.9(6)
O3 C84 C83 110.1(3)
O3 C84 C83' 97.3(4)
C83 C84 C83' 39.3(4)

loop_
_geom_bond_atom_site_label_1
_geom_bond_atom_site_label_2
_geom_bond_distance
Fe1 N1 2.0255(16)
Fe1 N3 2.0278(16)
Fe1 N2 2.0313(15)
Fe1 N4 2.0314(15)
Fe1 O2 2.1368(14)
Fe1 O1 2.1904(14)
N1 C4 1.390(2)
N1 C1 1.390(2)
N2 C6 1.382(2)
N2 C9 1.390(2)
N3 C14 1.385(2)
N3 C11 1.390(2)
N4 C16 1.378(2)
N4 C19 1.388(2)
C1 C20 1.403(3)
C1 C2 1.436(3)
C2 C3 1.359(3)
C3 C4 1.436(3)
C4 C5 1.404(3)
C5 C6 1.407(3)
C5 C31 1.497(3)
C6 C7 1.441(3)
C7 C8 1.362(3)
C8 C9 1.435(3)
C9 C10 1.399(3)
C10 C11 1.394(3)
C10 C41 1.509(2)
C11 C12 1.442(3)
C12 C13 1.368(3)
C13 C14 1.452(3)
C14 C15 1.396(3)
C15 C16 1.406(3)
C15 C51 1.501(3)
C16 C17 1.444(3)
C17 C18 1.362(3)
C18 C19 1.441(3)
C19 C20 1.395(3)
C20 C21 1.505(2)
C21 C22 1.388(3)
C21 C26 1.391(3)
C22 C23 1.394(3)
C23 C24 1.378(4)
C24 C25 1.378(4)
C25 C26 1.396(3)
C31 C32 1.392(3)
C31 C36 1.401(3)
C32 C33 1.392(3)
C33 C34 1.383(3)
C34 C35 1.387(3)
C35 C36 1.390(3)
C41 C42 1.371(3)
C41 C46 1.375(3)
C42 C43 1.402(3)
C43 C44 1.359(4)
C44 C45 1.368(4)
C45 C46 1.396(3)
C51 C56 1.388(3)
C51 C52 1.388(3)
C52 C53 1.395(3)
C53 C54 1.390(4)
C54 C55 1.377(4)
C55 C56 1.390(3)
O1 C64 1.452(3)
O1 C61 1.459(3)
C61 C62 1.507(3)
C62 C63 1.524(4)
C63 C64 1.519(3)
O2 C74 1.431(4)
O2 C71' 1.452(7)
O2 C71 1.467(7)
O2 C74' 1.469(8)
C71 C72 1.480(8)
C71' C72 1.548(8)
C72 C73 1.531(3)
C73 C74' 1.514(9)
C73 C74 1.518(4)
B1 F4 1.374(3)
B1 F2 1.386(3)
B1 F1 1.390(3)
B1 F3 1.396(3)
O3 C84 1.424(4)
O3 C81 1.430(4)
C81 C82 1.516(5)
C82 C83' 1.198(10)
C82 C83 1.592(7)
C83 C84 1.459(6)
C83' C84 1.674(11)
